data_7248575
loop_
_publ_author_name
'Siwawannapong, Kittipan'
'Diers, James R.'
'Magdaong, Nikki Cecil M.'
'Nalaoh, Phattananawee'
'Kirmaier, Christine'
'Lindsey, Jonathan S.'
'Holten, Dewey'
'Bocian, David F.'

_publ_section_title
;
 Extension of nature's NIR-I chromophore into the NIR-II region.
;
_journal_issue 19
_journal_name_full 'Physical chemistry chemical physics : PCCP'
_journal_page_first 14228
_journal_page_last 14243
_journal_paper_doi 10.1039/d4cp00779d
_journal_volume 26
_journal_year 2024
_chemical_formula_moiety 'C18 H16 Br N O2'
_chemical_formula_sum 'C18 H16 Br N O2'
_chemical_formula_weight 358.23
_space_group_crystal_system monoclinic
_space_group_IT_number 14
_space_group_name_Hall '-P 2ybc'
_space_group_name_H-M_alt 'P 1 21/c 1'
_atom_sites_solution_hydrogens geom
_atom_sites_solution_primary dual
_audit_creation_date 2023-10-18
_audit_creation_method
;
Olex2 1.5
(compiled 2023.08.24 svn.re1ec1418 for OlexSys, GUI svn.r6817)
;
_audit_update_record
;
2024-01-23 deposited with the CCDC.	2024-04-22 downloaded from the CCDC.
;
_cell_angle_alpha 90
_cell_angle_beta 94.8400(10)
_cell_angle_gamma 90
_cell_formula_units_Z 4
_cell_length_a 17.6763(5)
_cell_length_b 11.7042(3)
_cell_length_c 7.5524(2)
_cell_measurement_reflns_used 9320
_cell_measurement_temperature 100(2)
_cell_measurement_theta_max 26.95
_cell_measurement_theta_min 2.31
_cell_volume 1556.92(7)
_computing_cell_refinement 'SAINT V8.40B (?, 2016)'
_computing_data_reduction 'SAINT V8.40B (?, 2016)'
_computing_molecular_graphics 'Olex2 1.5 (Dolomanov et al., 2009)'
_computing_publication_material 'Olex2 1.5 (Dolomanov et al., 2009)'
_computing_structure_refinement 'XL  (Sheldrick, 2008)'
_computing_structure_solution 'SHELXT 2018/2 (Sheldrick, 2018)'
_diffrn_ambient_temperature 100.00
_diffrn_measured_fraction_theta_full 0.999
_diffrn_measured_fraction_theta_max 0.999
_diffrn_measurement_device_type 'Bruker D8 Venture'
_diffrn_measurement_method '\f and \w scans'
_diffrn_radiation_type MoK\a
_diffrn_radiation_wavelength 0.71073
_diffrn_reflns_av_R_equivalents 0.0474
_diffrn_reflns_av_unetI/netI 0.0227
_diffrn_reflns_Laue_measured_fraction_full 0.999
_diffrn_reflns_Laue_measured_fraction_max 0.999
_diffrn_reflns_limit_h_max 22
_diffrn_reflns_limit_h_min -22
_diffrn_reflns_limit_k_max 14
_diffrn_reflns_limit_k_min -14
_diffrn_reflns_limit_l_max 9
_diffrn_reflns_limit_l_min -9
_diffrn_reflns_number 32763
_diffrn_reflns_point_group_measured_fraction_full 0.999
_diffrn_reflns_point_group_measured_fraction_max 0.999
_diffrn_reflns_theta_full 25.242
_diffrn_reflns_theta_max 26.732
_diffrn_reflns_theta_min 2.313
_diffrn_source_current 1.4
_diffrn_source_power 0.07
_diffrn_source_voltage 50.0
_diffrn_standards_number 0
_exptl_absorpt_coefficient_mu 2.647
_exptl_absorpt_correction_T_max 0.7455
_exptl_absorpt_correction_T_min 0.6347
_exptl_absorpt_correction_type multi-scan
_exptl_absorpt_process_details
;
SADABS-2016/2 (Bruker,2016/2) was used for absorption correction.
wR2(int) was 0.0815 before and 0.0642 after correction.
The Ratio of minimum to maximum transmission is 0.8514.
The \l/2 correction factor is Not present.
;
_exptl_crystal_colour 'clear light colourless'
_exptl_crystal_colour_lustre clear
_exptl_crystal_colour_modifier light
_exptl_crystal_colour_primary colourless
_exptl_crystal_density_diffrn 1.528
_exptl_crystal_description plate
_exptl_crystal_F_000 728
_exptl_crystal_size_max 0.208
_exptl_crystal_size_mid 0.179
_exptl_crystal_size_min 0.108
_refine_diff_density_max 1.626
_refine_diff_density_min -0.457
_refine_diff_density_rms 0.075
_refine_ls_extinction_method none
_refine_ls_goodness_of_fit_ref 1.089
_refine_ls_hydrogen_treatment constr
_refine_ls_matrix_type full
_refine_ls_number_parameters 195
_refine_ls_number_reflns 3304
_refine_ls_number_restraints 0
_refine_ls_restrained_S_all 1.089
_refine_ls_R_factor_all 0.0327
_refine_ls_R_factor_gt 0.0309
_refine_ls_shift/su_max 0.001
_refine_ls_shift/su_mean 0.000
_refine_ls_structure_factor_coef Fsqd
_refine_ls_weighting_details 'w=1/[\s^2^(Fo^2^)+(0.0339P)^2^+2.6046P] where P=(Fo^2^+2Fc^2^)/3'
_refine_ls_weighting_scheme calc
_refine_ls_wR_factor_gt 0.0806
_refine_ls_wR_factor_ref 0.0817
_reflns_Friedel_coverage 0.000
_reflns_number_gt 3135
_reflns_number_total 3304
_reflns_threshold_expression 'I > 2\s(I)'
_cod_data_source_file d4cp00779d2.cif
_cod_data_source_block pn59_thfcyhx_a
_cod_depositor_comments 'Adding full bibliography for 7248575--7248577.cif.'
_cod_database_code 7248575
_shelx_shelxl_version_number 2019/1
_shelx_space_group_comment
;
The symmetry employed for this shelxl refinement is uniquely defined
by the following loop, which should always be used as a source of
symmetry information in preference to the above space-group names.
They are only intended as comments.
;
_shelx_estimated_absorpt_t_max 0.763
_shelx_estimated_absorpt_t_min 0.609
_olex2_refinement_description
;
1. Fixed Uiso
 At 1.2 times of:
  All C(H) groups, All C(H,H) groups, All N(H) groups
 At 1.5 times of:
  All C(H,H,H) groups
2. Uiso/Uaniso restraints and constraints
Uanis(C10) = Uanis(C9)
3.a Secondary CH2 refined with riding coordinates:
 C17(H17A,H17B)
3.b Aromatic/amide H refined with riding coordinates:
 N1(H1), C3(H3), C4(H4), C5(H5), C6(H6), C9(H9), C10(H10), C12(H12)
3.c Idealised Me refined as rotating group:
 C15(H15A,H15B,H15C), C18(H18A,H18B,H18C)
;
_olex2_submission_special_instructions 'No special instructions were received'

loop_
_space_group_symop_operation_xyz
'x, y, z'
'-x, y+1/2, -z+1/2'
'-x, -y, -z'
'x, -y-1/2, z-1/2'

loop_
_atom_site_label
_atom_site_type_symbol
_atom_site_fract_x
_atom_site_fract_y
_atom_site_fract_z
_atom_site_U_iso_or_equiv
_atom_site_adp_type
_atom_site_occupancy
_atom_site_site_symmetry_order
_atom_site_calc_flag
_atom_site_refinement_flags_posn
_atom_site_refinement_flags_adp
_atom_site_refinement_flags_occupancy
_atom_site_disorder_assembly
_atom_site_disorder_group
Br1 Br 0.25253(2) 0.45397(2) 0.96078(3) 0.01981(9) Uani 1 1 d . . . . .
O1 O 0.30988(9) 0.64470(13) 0.6730(2) 0.0186(3) Uani 1 1 d . . . . .
O2 O 0.41965(10) 0.67412(15) 0.8396(2) 0.0241(4) Uani 1 1 d . . . . .
N1 N 0.46561(12) 0.34226(18) 0.6490(3) 0.0238(4) Uani 1 1 d . . . . .
H1 H 0.504773 0.296567 0.641999 0.029 Uiso 1 1 calc R U . . .
C1 C 0.13264(13) 0.40870(19) 0.6906(3) 0.0177(4) Uani 1 1 d . . . . .
C2 C 0.10382(14) 0.37485(19) 0.5170(3) 0.0192(5) Uani 1 1 d . . . . .
C3 C 0.02423(14) 0.3565(2) 0.4820(4) 0.0243(5) Uani 1 1 d . . . . .
H3 H 0.004478 0.333332 0.366648 0.029 Uiso 1 1 calc R U . . .
C4 C -0.02375(14) 0.3716(2) 0.6115(4) 0.0270(6) Uani 1 1 d . . . . .
H4 H -0.076605 0.358300 0.586694 0.032 Uiso 1 1 calc R U . . .
C5 C 0.00475(15) 0.4069(2) 0.7821(4) 0.0259(5) Uani 1 1 d . . . . .
H5 H -0.029221 0.418143 0.871545 0.031 Uiso 1 1 calc R U . . .
C6 C 0.08076(14) 0.4252(2) 0.8211(3) 0.0218(5) Uani 1 1 d . . . . .
H6 H 0.098932 0.449231 0.937129 0.026 Uiso 1 1 calc R U . . .
C7 C 0.21307(13) 0.42030(19) 0.7233(3) 0.0167(4) Uani 1 1 d . . . . .
C8 C 0.26272(13) 0.40220(19) 0.5960(3) 0.0167(4) Uani 1 1 d . . . . .
C9 C 0.23156(14) 0.37075(19) 0.4161(3) 0.0204(3) Uani 1 1 d . . . . .
H9 H 0.264160 0.359516 0.323869 0.025 Uiso 1 1 calc R U . . .
C10 C 0.15493(13) 0.35797(19) 0.3840(3) 0.0204(3) Uani 1 1 d . . . . .
H10 H 0.134917 0.336901 0.267943 0.025 Uiso 1 1 calc R U . . .
C11 C 0.34634(13) 0.4046(2) 0.6295(3) 0.0176(4) Uani 1 1 d . . . . .
C12 C 0.39175(14) 0.3130(2) 0.6000(3) 0.0223(5) Uani 1 1 d . . . . .
H12 H 0.374884 0.241173 0.553291 0.027 Uiso 1 1 calc R U . . .
C13 C 0.47010(14) 0.4511(2) 0.7099(3) 0.0205(5) Uani 1 1 d . . . . .
C14 C 0.39653(13) 0.4942(2) 0.6995(3) 0.0178(4) Uani 1 1 d . . . . .
C15 C 0.54493(13) 0.5046(2) 0.7677(3) 0.0245(5) Uani 1 1 d . . . . .
H15A H 0.546471 0.582390 0.720238 0.037 Uiso 1 1 calc R U . . .
H15B H 0.585854 0.459212 0.723014 0.037 Uiso 1 1 calc R U . . .
H15C H 0.551517 0.507170 0.897794 0.037 Uiso 1 1 calc R U . . .
C16 C 0.37837(13) 0.6113(2) 0.7458(3) 0.0176(4) Uani 1 1 d . . . . .
C17 C 0.28585(14) 0.7587(2) 0.7210(3) 0.0206(5) Uani 1 1 d . . . . .
H17A H 0.312767 0.817253 0.655519 0.025 Uiso 1 1 calc R U . . .
H17B H 0.297163 0.771786 0.849992 0.025 Uiso 1 1 calc R U . . .
C18 C 0.20125(14) 0.7655(2) 0.6717(3) 0.0249(5) Uani 1 1 d . . . . .
H18A H 0.182278 0.840012 0.707121 0.037 Uiso 1 1 calc R U . . .
H18B H 0.175573 0.704786 0.732984 0.037 Uiso 1 1 calc R U . . .
H18C H 0.191065 0.756007 0.542927 0.037 Uiso 1 1 calc R U . . .

loop_
_atom_site_aniso_label
_atom_site_aniso_U_11
_atom_site_aniso_U_22
_atom_site_aniso_U_33
_atom_site_aniso_U_23
_atom_site_aniso_U_13
_atom_site_aniso_U_12
Br1 0.02213(14) 0.02323(14) 0.01389(13) -0.00131(8) 0.00042(9) -0.00134(8)
O1 0.0178(8) 0.0161(8) 0.0213(8) 0.0016(6) -0.0020(6) 0.0005(6)
O2 0.0187(8) 0.0245(9) 0.0285(9) -0.0016(7) -0.0013(7) -0.0040(7)
N1 0.0180(10) 0.0235(10) 0.0301(11) 0.0030(9) 0.0024(8) 0.0049(8)
C1 0.0195(11) 0.0118(10) 0.0217(11) 0.0030(8) 0.0009(9) 0.0003(8)
C2 0.0216(11) 0.0112(10) 0.0243(12) 0.0016(8) -0.0006(9) 0.0012(8)
C3 0.0260(13) 0.0141(10) 0.0316(13) 0.0005(10) -0.0055(10) -0.0010(9)
C4 0.0160(11) 0.0171(11) 0.0472(16) 0.0045(11) -0.0016(10) -0.0031(9)
C5 0.0230(12) 0.0209(12) 0.0351(14) 0.0047(10) 0.0103(11) 0.0022(10)
C6 0.0239(12) 0.0170(11) 0.0247(12) 0.0025(9) 0.0026(10) 0.0000(9)
C7 0.0211(11) 0.0138(10) 0.0146(10) 0.0004(8) -0.0019(8) 0.0000(8)
C8 0.0194(11) 0.0125(10) 0.0180(10) 0.0015(8) 0.0003(8) 0.0004(8)
C9 0.0200(8) 0.0124(7) 0.0278(9) 0.0003(6) -0.0046(6) 0.0010(6)
C10 0.0200(8) 0.0124(7) 0.0278(9) 0.0003(6) -0.0046(6) 0.0010(6)
C11 0.0180(11) 0.0192(11) 0.0158(10) 0.0029(9) 0.0018(8) 0.0003(9)
C12 0.0215(12) 0.0197(11) 0.0257(12) 0.0015(9) 0.0026(9) 0.0015(9)
C13 0.0170(11) 0.0245(12) 0.0200(11) 0.0044(9) 0.0015(9) 0.0011(9)
C14 0.0149(10) 0.0200(11) 0.0185(11) 0.0036(9) 0.0011(8) -0.0009(9)
C15 0.0134(11) 0.0328(13) 0.0271(12) 0.0040(11) 0.0011(9) 0.0007(10)
C16 0.0147(10) 0.0196(11) 0.0185(10) 0.0045(9) 0.0020(8) -0.0023(8)
C17 0.0217(12) 0.0176(11) 0.0226(11) 0.0012(9) 0.0024(9) 0.0012(9)
C18 0.0216(12) 0.0288(13) 0.0245(12) 0.0041(10) 0.0037(9) 0.0046(10)

loop_
_atom_type_symbol
_atom_type_description
_atom_type_scat_dispersion_real
_atom_type_scat_dispersion_imag
_atom_type_scat_source
C C 0.0033 0.0016 'International Tables Vol C Tables 4.2.6.8 and 6.1.1.4'
H H 0.0000 0.0000 'International Tables Vol C Tables 4.2.6.8 and 6.1.1.4'
Br Br -0.2901 2.4595 'International Tables Vol C Tables 4.2.6.8 and 6.1.1.4'
N N 0.0061 0.0033 'International Tables Vol C Tables 4.2.6.8 and 6.1.1.4'
O O 0.0106 0.0060 'International Tables Vol C Tables 4.2.6.8 and 6.1.1.4'

loop_
_geom_angle_atom_site_label_1
_geom_angle_atom_site_label_2
_geom_angle_atom_site_label_3
_geom_angle
_geom_angle_site_symmetry_1
_geom_angle_site_symmetry_3
_geom_angle_publ_flag
C16 O1 C17 115.89(18) . . ?
C12 N1 H1 124.6 . . ?
C13 N1 H1 124.6 . . ?
C13 N1 C12 110.7(2) . . ?
C2 C1 C7 117.4(2) . . ?
C6 C1 C2 118.5(2) . . ?
C6 C1 C7 124.1(2) . . ?
C1 C2 C3 119.0(2) . . ?
C10 C2 C1 119.4(2) . . ?
C10 C2 C3 121.6(2) . . ?
C2 C3 H3 119.6 . . ?
C4 C3 C2 120.8(2) . . ?
C4 C3 H3 119.6 . . ?
C3 C4 H4 120.0 . . ?
C3 C4 C5 120.1(2) . . ?
C5 C4 H4 120.0 . . ?
C4 C5 H5 119.6 . . ?
C6 C5 C4 120.9(2) . . ?
C6 C5 H5 119.6 . . ?
C1 C6 H6 119.6 . . ?
C5 C6 C1 120.7(2) . . ?
C5 C6 H6 119.6 . . ?
C1 C7 Br1 117.47(17) . . ?
C8 C7 Br1 119.04(17) . . ?
C8 C7 C1 123.4(2) . . ?
C7 C8 C9 118.3(2) . . ?
C7 C8 C11 124.5(2) . . ?
C9 C8 C11 117.0(2) . . ?
C8 C9 H9 120.6 . . ?
C10 C9 C8 118.7(2) . . ?
C10 C9 H9 120.6 . . ?
C2 C10 H10 118.6 . . ?
C9 C10 C2 122.7(2) . . ?
C9 C10 H10 118.6 . . ?
C12 C11 C8 123.3(2) . . ?
C12 C11 C14 106.1(2) . . ?
C14 C11 C8 130.5(2) . . ?
N1 C12 H12 125.7 . . ?
C11 C12 N1 108.6(2) . . ?
C11 C12 H12 125.7 . . ?
N1 C13 C14 107.1(2) . . ?
N1 C13 C15 121.2(2) . . ?
C14 C13 C15 131.7(2) . . ?
C11 C14 C16 129.0(2) . . ?
C13 C14 C11 107.4(2) . . ?
C13 C14 C16 123.5(2) . . ?
C13 C15 H15A 109.5 . . ?
C13 C15 H15B 109.5 . . ?
C13 C15 H15C 109.5 . . ?
H15A C15 H15B 109.5 . . ?
H15A C15 H15C 109.5 . . ?
H15B C15 H15C 109.5 . . ?
O1 C16 C14 112.62(19) . . ?
O2 C16 O1 122.4(2) . . ?
O2 C16 C14 125.0(2) . . ?
O1 C17 H17A 110.3 . . ?
O1 C17 H17B 110.3 . . ?
O1 C17 C18 106.9(2) . . ?
H17A C17 H17B 108.6 . . ?
C18 C17 H17A 110.3 . . ?
C18 C17 H17B 110.3 . . ?
C17 C18 H18A 109.5 . . ?
C17 C18 H18B 109.5 . . ?
C17 C18 H18C 109.5 . . ?
H18A C18 H18B 109.5 . . ?
H18A C18 H18C 109.5 . . ?
H18B C18 H18C 109.5 . . ?

loop_
_geom_bond_atom_site_label_1
_geom_bond_atom_site_label_2
_geom_bond_distance
_geom_bond_site_symmetry_2
_geom_bond_publ_flag
Br1 C7 1.910(2) . ?
O1 C16 1.345(3) . ?
O1 C17 1.455(3) . ?
O2 C16 1.220(3) . ?
N1 H1 0.8800 . ?
N1 C12 1.370(3) . ?
N1 C13 1.355(3) . ?
C1 C2 1.422(3) . ?
C1 C6 1.415(3) . ?
C1 C7 1.429(3) . ?
C2 C3 1.426(3) . ?
C2 C10 1.420(3) . ?
C3 H3 0.9500 . ?
C3 C4 1.359(4) . ?
C4 H4 0.9500 . ?
C4 C5 1.405(4) . ?
C5 H5 0.9500 . ?
C5 C6 1.368(4) . ?
C6 H6 0.9500 . ?
C7 C8 1.372(3) . ?
C8 C9 1.469(3) . ?
C8 C11 1.479(3) . ?
C9 H9 0.9500 . ?
C9 C10 1.364(3) . ?
C10 H10 0.9500 . ?
C11 C12 1.368(3) . ?
C11 C14 1.445(3) . ?
C12 H12 0.9500 . ?
C13 C14 1.391(3) . ?
C13 C15 1.495(3) . ?
C14 C16 1.456(3) . ?
C15 H15A 0.9800 . ?
C15 H15B 0.9800 . ?
C15 H15C 0.9800 . ?
C17 H17A 0.9900 . ?
C17 H17B 0.9900 . ?
C17 C18 1.512(3) . ?
C18 H18A 0.9800 . ?
C18 H18B 0.9800 . ?
C18 H18C 0.9800 . ?

loop_
_geom_torsion_atom_site_label_1
_geom_torsion_atom_site_label_2
_geom_torsion_atom_site_label_3
_geom_torsion_atom_site_label_4
_geom_torsion
_geom_torsion_site_symmetry_1
_geom_torsion_site_symmetry_2
_geom_torsion_site_symmetry_3
_geom_torsion_site_symmetry_4
_geom_torsion_publ_flag
Br1 C7 C8 C9 176.98(16) . . . . ?
Br1 C7 C8 C11 1.3(3) . . . . ?
N1 C13 C14 C11 0.4(3) . . . . ?
N1 C13 C14 C16 -177.1(2) . . . . ?
C1 C2 C3 C4 0.4(3) . . . . ?
C1 C2 C10 C9 1.3(3) . . . . ?
C1 C7 C8 C9 0.8(3) . . . . ?
C1 C7 C8 C11 -174.9(2) . . . . ?
C2 C1 C6 C5 1.2(3) . . . . ?
C2 C1 C7 Br1 -175.18(16) . . . . ?
C2 C1 C7 C8 1.0(3) . . . . ?
C2 C3 C4 C5 0.6(4) . . . . ?
C3 C2 C10 C9 -177.4(2) . . . . ?
C3 C4 C5 C6 -0.8(4) . . . . ?
C4 C5 C6 C1 -0.2(4) . . . . ?
C6 C1 C2 C3 -1.3(3) . . . . ?
C6 C1 C2 C10 179.9(2) . . . . ?
C6 C1 C7 Br1 2.7(3) . . . . ?
C6 C1 C7 C8 178.9(2) . . . . ?
C7 C1 C2 C3 176.7(2) . . . . ?
C7 C1 C2 C10 -2.1(3) . . . . ?
C7 C1 C6 C5 -176.6(2) . . . . ?
C7 C8 C9 C10 -1.7(3) . . . . ?
C7 C8 C11 C12 119.8(3) . . . . ?
C7 C8 C11 C14 -58.5(4) . . . . ?
C8 C9 C10 C2 0.6(3) . . . . ?
C8 C11 C12 N1 -178.3(2) . . . . ?
C8 C11 C14 C13 178.0(2) . . . . ?
C8 C11 C14 C16 -4.6(4) . . . . ?
C9 C8 C11 C12 -55.9(3) . . . . ?
C9 C8 C11 C14 125.8(3) . . . . ?
C10 C2 C3 C4 179.1(2) . . . . ?
C11 C8 C9 C10 174.4(2) . . . . ?
C11 C14 C16 O1 -17.4(3) . . . . ?
C11 C14 C16 O2 162.8(2) . . . . ?
C12 N1 C13 C14 -0.2(3) . . . . ?
C12 N1 C13 C15 -178.5(2) . . . . ?
C12 C11 C14 C13 -0.5(3) . . . . ?
C12 C11 C14 C16 176.9(2) . . . . ?
C13 N1 C12 C11 -0.2(3) . . . . ?
C13 C14 C16 O1 159.6(2) . . . . ?
C13 C14 C16 O2 -20.3(4) . . . . ?
C14 C11 C12 N1 0.4(3) . . . . ?
C15 C13 C14 C11 178.5(2) . . . . ?
C15 C13 C14 C16 1.0(4) . . . . ?
C16 O1 C17 C18 -163.74(19) . . . . ?
C17 O1 C16 O2 -3.4(3) . . . . ?
C17 O1 C16 C14 176.80(18) . . . . ?
